data_7018884
loop_
_publ_author_name
'Ding, Nini'
'Zhang, Wenhua'
'Hor, T. S. Andy'

_publ_section_title
;
 One-step entry to olefin-tethered N,S-heterocyclic carbene complexes of
 ruthenium with mixed ligands
;
_journal_issue 19
_journal_name_full 'Dalton Transactions'
_journal_page_first 5988
_journal_paper_doi 10.1039/c2dt12354a
_journal_volume 41
_journal_year 2012
_chemical_formula_sum 'C35 H34 Br Cl N O2 P Ru S'
_chemical_formula_weight 780.09
_chemical_name_systematic
;
?
;
_space_group_IT_number 14
_symmetry_cell_setting monoclinic
_symmetry_space_group_name_Hall '-P 2ybc'
_symmetry_space_group_name_H-M 'P 1 21/c 1'
_atom_sites_solution_hydrogens geom
_atom_sites_solution_primary direct
_atom_sites_solution_secondary difmap
_audit_creation_method SHELXL-97
_cell_angle_alpha 90.00
_cell_angle_beta 98.004(3)
_cell_angle_gamma 90.00
_cell_formula_units_Z 4
_cell_length_a 10.2071(12)
_cell_length_b 14.9002(18)
_cell_length_c 20.374(3)
_cell_measurement_reflns_used 901
_cell_measurement_temperature 90(2)
_cell_measurement_theta_max 27.02
_cell_measurement_theta_min 2.44
_cell_volume 3068.5(7)
_computing_cell_refinement 'Bruker SMART'
_computing_data_collection 'Bruker SMART'
_computing_data_reduction 'Bruker SAINT'
_computing_molecular_graphics 'Bruker SHELXTL'
_computing_publication_material 'Bruker SHELXTL'
_computing_structure_refinement 'SHELXL-97 (Sheldrick, 1997)'
_computing_structure_solution 'SHELXS-97 (Sheldrick, 1990)'
_diffrn_ambient_temperature 90(2)
_diffrn_measured_fraction_theta_full 0.998
_diffrn_measured_fraction_theta_max 0.998
_diffrn_measurement_device_type 'CCD area detector'
_diffrn_measurement_method 'phi and omega scans'
_diffrn_radiation_monochromator graphite
_diffrn_radiation_source 'fine-focus sealed tube'
_diffrn_radiation_type MoK\a
_diffrn_radiation_wavelength 0.71073
_diffrn_reflns_av_R_equivalents 0.0419
_diffrn_reflns_av_sigmaI/netI 0.0481
_diffrn_reflns_limit_h_max 12
_diffrn_reflns_limit_h_min -13
_diffrn_reflns_limit_k_max 19
_diffrn_reflns_limit_k_min -18
_diffrn_reflns_limit_l_max 24
_diffrn_reflns_limit_l_min -26
_diffrn_reflns_number 21534
_diffrn_reflns_theta_full 27.49
_diffrn_reflns_theta_max 27.49
_diffrn_reflns_theta_min 2.01
_exptl_absorpt_coefficient_mu 2.056
_exptl_absorpt_correction_T_max 0.8866
_exptl_absorpt_correction_T_min 0.6840
_exptl_absorpt_correction_type multi-scan
_exptl_absorpt_process_details 'Sadabs, (Sheldrick 2001)'
_exptl_crystal_colour ORANGE
_exptl_crystal_density_diffrn 1.689
_exptl_crystal_density_meas ?
_exptl_crystal_density_method 'not measured'
_exptl_crystal_description BLOCK
_exptl_crystal_F_000 1576
_exptl_crystal_size_max 0.20
_exptl_crystal_size_mid 0.10
_exptl_crystal_size_min 0.06
_refine_diff_density_max 1.039
_refine_diff_density_min -1.335
_refine_diff_density_rms 0.157
_refine_ls_extinction_method none
_refine_ls_goodness_of_fit_ref 1.068
_refine_ls_hydrogen_treatment constr
_refine_ls_matrix_type full
_refine_ls_number_parameters 417
_refine_ls_number_reflns 7041
_refine_ls_number_restraints 60
_refine_ls_restrained_S_all 1.069
_refine_ls_R_factor_all 0.0575
_refine_ls_R_factor_gt 0.0458
_refine_ls_shift/su_max 0.001
_refine_ls_shift/su_mean 0.000
_refine_ls_structure_factor_coef Fsqd
_refine_ls_weighting_details 'calc w=1/[\s^2^(Fo^2^)+(0.0725P)^2^+5.2020P] where P=(Fo^2^+2Fc^2^)/3'
_refine_ls_weighting_scheme calc
_refine_ls_wR_factor_gt 0.1273
_refine_ls_wR_factor_ref 0.1336
_reflns_number_gt 5825
_reflns_number_total 7041
_reflns_threshold_expression >2sigma(I)
_cod_data_source_file c2dt12354a.txt
_cod_data_source_block RuMe1
_cod_depositor_comments
;
The following automatic conversions were performed:

'_symmetry_cell_setting' value 'Monoclinic' changed to 'monoclinic'
according to /home/saulius/struct/CIF-dictionaries/cif_core.dic
dictionary named 'cif_core.dic' version 2.4.1 from
2010-06-29.

'_exptl_absorpt_correction_type' value 'Multi-scan'
changed to 'multi-scan' according to
/home/saulius/struct/CIF-dictionaries/cif_core.dic dictionary named
'cif_core.dic' version 2.4.1 from 2010-06-29.

Automatic conversion script
Id: cif_fix_values 1715 2011-07-08 13:25:40Z adriana 

The following automatic conversions were performed:

'_exptl_crystal_density_meas' value 'Not Measured' was changed to '?'
- the value is perceived as not measured.

Automatic conversion script
Id: cif_fix_values 3008 2015-01-20 13:52:24Z robertas 
;
_cod_original_cell_volume 3068.5(6)
_cod_original_sg_symbol_H-M P2(1)/c
_cod_database_code 7018884

loop_
_symmetry_equiv_pos_as_xyz
'x, y, z'
'-x, y+1/2, -z+1/2'
'-x, -y, -z'
'x, -y-1/2, z-1/2'

loop_
_atom_site_label
_atom_site_type_symbol
_atom_site_fract_x
_atom_site_fract_y
_atom_site_fract_z
_atom_site_U_iso_or_equiv
_atom_site_adp_type
_atom_site_occupancy
_atom_site_symmetry_multiplicity
_atom_site_calc_flag
_atom_site_refinement_flags
_atom_site_disorder_assembly
_atom_site_disorder_group
Ru1 Ru 0.36169(3) 0.65457(2) 0.218368(15) 0.01526(10) Uani 1 1 d . . .
Br1 Br 0.39998(4) 0.75874(3) 0.32297(2) 0.02356(12) Uani 1 1 d . . .
P1 P 0.13564(10) 0.65572(7) 0.20785(5) 0.0157(2) Uani 1 1 d . . .
S1 S 0.33917(10) 0.64701(7) 0.05412(5) 0.0181(2) Uani 1 1 d . . .
N1 N 0.3571(3) 0.5071(2) 0.12429(17) 0.0178(7) Uani 1 1 d . . .
O1 O 0.4028(3) 0.77409(19) 0.16549(14) 0.0201(6) Uani 1 1 d . . .
O2 O 0.5681(3) 0.68992(19) 0.20714(15) 0.0224(6) Uani 1 1 d . . .
C1 C 0.3498(4) 0.5960(3) 0.1316(2) 0.0166(8) Uani 1 1 d . . .
C2 C 0.3374(4) 0.5433(3) 0.0137(2) 0.0188(8) Uani 1 1 d . . .
C3 C 0.3281(4) 0.5250(3) -0.0542(2) 0.0234(9) Uani 1 1 d . . .
H3 H 0.3232 0.5720 -0.0859 0.028 Uiso 1 1 calc R . .
C4 C 0.3262(4) 0.4361(3) -0.0736(2) 0.0244(9) Uani 1 1 d . . .
H4 H 0.3180 0.4219 -0.1194 0.029 Uiso 1 1 calc R . .
C5 C 0.3363(4) 0.3668(3) -0.0270(2) 0.0263(10) Uani 1 1 d . . .
H5 H 0.3350 0.3064 -0.0419 0.032 Uiso 1 1 calc R . .
C6 C 0.3482(4) 0.3837(3) 0.0406(2) 0.0214(9) Uani 1 1 d . . .
H6 H 0.3564 0.3365 0.0722 0.026 Uiso 1 1 calc R . .
C7 C 0.3474(4) 0.4738(3) 0.0595(2) 0.0181(8) Uani 1 1 d . . .
C8 C 0.3627(4) 0.4538(3) 0.1855(2) 0.0201(8) Uani 1 1 d . . .
H8A H 0.4202 0.4007 0.1835 0.024 Uiso 1 1 calc R . .
H8B H 0.2732 0.4332 0.1919 0.024 Uiso 1 1 calc R . .
C9 C 0.4197(4) 0.5160(3) 0.2420(2) 0.0187(8) Uani 1 1 d . . .
C10 C 0.3384(4) 0.5444(3) 0.2878(2) 0.0202(8) Uani 1 1 d . . .
H10A H 0.3814 0.5525 0.3341 0.024 Uiso 1 1 calc R . .
H10B H 0.2497 0.5165 0.2844 0.024 Uiso 1 1 calc R . .
C11 C 0.5681(4) 0.5088(3) 0.2609(2) 0.0245(9) Uani 1 1 d . . .
H11A H 0.5986 0.5558 0.2931 0.037 Uiso 1 1 calc R . .
H11B H 0.6114 0.5161 0.2212 0.037 Uiso 1 1 calc R . .
H11C H 0.5902 0.4498 0.2806 0.037 Uiso 1 1 calc R . .
C12 C 0.5267(4) 0.7601(3) 0.1763(2) 0.0213(9) Uani 1 1 d . . .
C13 C 0.6213(5) 0.8257(3) 0.1530(3) 0.0299(10) Uani 1 1 d . . .
H13A H 0.7122 0.8045 0.1657 0.045 Uiso 1 1 calc R . .
H13B H 0.6106 0.8844 0.1733 0.045 Uiso 1 1 calc R . .
H13C H 0.6030 0.8313 0.1046 0.045 Uiso 1 1 calc R . .
C1A C 0.0555(4) 0.5544(3) 0.1706(2) 0.0168(8) Uani 1 1 d . . .
C2A C 0.0619(4) 0.5326(3) 0.1045(2) 0.0172(8) Uani 1 1 d . . .
H2A H 0.0978 0.5748 0.0769 0.021 Uiso 1 1 calc R . .
C3A C 0.0170(4) 0.4508(3) 0.0784(2) 0.0195(8) Uani 1 1 d . . .
H3A H 0.0247 0.4366 0.0337 0.023 Uiso 1 1 calc R . .
C4A C -0.0390(4) 0.3896(3) 0.1172(2) 0.0234(9) Uani 1 1 d . . .
H4A H -0.0698 0.3334 0.0993 0.028 Uiso 1 1 calc R . .
C5A C -0.0499(5) 0.4106(3) 0.1821(2) 0.0265(10) Uani 1 1 d . . .
H5A H -0.0900 0.3691 0.2086 0.032 Uiso 1 1 calc R . .
C6A C -0.0028(4) 0.4920(3) 0.2092(2) 0.0212(9) Uani 1 1 d . . .
H6A H -0.0102 0.5055 0.2541 0.025 Uiso 1 1 calc R . .
C1B C 0.0440(4) 0.6696(3) 0.2791(2) 0.0184(8) Uani 1 1 d . . .
C2B C 0.1006(4) 0.6539(3) 0.3443(2) 0.0200(8) Uani 1 1 d . . .
H2B H 0.1927 0.6419 0.3541 0.024 Uiso 1 1 calc R . .
C3B C 0.0222(5) 0.6556(3) 0.3954(2) 0.0225(9) Uani 1 1 d . . .
H3B H 0.0613 0.6446 0.4398 0.027 Uiso 1 1 calc R . .
C4B C -0.1117(5) 0.6731(3) 0.3819(2) 0.0269(10) Uani 1 1 d . . .
H4B H -0.1642 0.6741 0.4169 0.032 Uiso 1 1 calc R . .
C5B C -0.1695(4) 0.6893(3) 0.3175(2) 0.0256(9) Uani 1 1 d . . .
H5B H -0.2615 0.7017 0.3082 0.031 Uiso 1 1 calc R . .
C6B C -0.0918(4) 0.6872(3) 0.2663(2) 0.0226(9) Uani 1 1 d . . .
H6B H -0.1317 0.6979 0.2220 0.027 Uiso 1 1 calc R . .
C1C C 0.0709(4) 0.7491(3) 0.1539(2) 0.0171(8) Uani 1 1 d . . .
C2C C 0.1306(4) 0.8327(3) 0.1667(2) 0.0208(9) Uani 1 1 d . . .
H2C H 0.2051 0.8386 0.1999 0.025 Uiso 1 1 calc R . .
C3C C 0.0809(5) 0.9075(3) 0.1307(2) 0.0275(10) Uani 1 1 d . . .
H3C H 0.1208 0.9645 0.1402 0.033 Uiso 1 1 calc R . .
C4C C -0.0248(5) 0.8999(3) 0.0818(2) 0.0288(10) Uani 1 1 d . . .
H4C H -0.0575 0.9513 0.0571 0.035 Uiso 1 1 calc R . .
C5C C -0.0839(5) 0.8173(3) 0.0683(2) 0.0256(9) Uani 1 1 d . . .
H5C H -0.1571 0.8119 0.0341 0.031 Uiso 1 1 calc R . .
C6C C -0.0366(4) 0.7416(3) 0.1046(2) 0.0204(8) Uani 1 1 d . . .
H6C H -0.0781 0.6851 0.0954 0.024 Uiso 1 1 calc R . .
C1S C 0.3919(17) 0.9234(9) 0.0449(6) 0.073(3) Uani 0.50 1 d PD A 1
H1SA H 0.4784 0.9481 0.0647 0.088 Uiso 0.50 1 calc PR A 1
H1SB H 0.3551 0.8879 0.0791 0.088 Uiso 0.50 1 calc PR A 1
Cl1 Cl 0.4129(9) 0.8537(4) -0.0236(4) 0.120(2) Uani 0.50 1 d PD A 1
Cl2 Cl 0.2822(6) 1.0122(4) 0.0169(4) 0.122(2) Uani 0.50 1 d PD A 1
C1X C 0.4451(11) 0.9731(8) 0.0027(7) 0.073(3) Uani 0.50 1 d PGDU B -2
C2X C 0.4583(11) 1.0573(9) 0.0323(6) 0.062(3) Uani 0.50 1 d PGU B -2
H2XA H 0.3969 1.0764 0.0604 0.075 Uiso 0.50 1 calc PR B -2
C3X C 0.5614(12) 1.1134(7) 0.0207(5) 0.069(3) Uani 0.50 1 d PGU B -2
H3XA H 0.5704 1.1710 0.0410 0.083 Uiso 0.50 1 calc PR B -2
C4X C 0.6513(10) 1.0855(8) -0.0204(6) 0.064(3) Uani 0.50 1 d PGU B -2
H4XA H 0.7217 1.1239 -0.0283 0.076 Uiso 0.50 1 calc PR B -2
C5X C 0.6381(9) 1.0013(8) -0.0500(5) 0.061(3) Uani 0.50 1 d PGU B -2
H5XA H 0.6995 0.9822 -0.0781 0.073 Uiso 0.50 1 calc PR B -2
C6X C 0.5350(11) 0.9451(7) -0.0385(6) 0.067(3) Uani 0.50 1 d PGU B -2
H6XA H 0.5259 0.8876 -0.0587 0.081 Uiso 0.50 1 calc PR B -2
C7X C 0.3226(15) 0.9174(14) 0.0088(12) 0.082(4) Uani 0.50 1 d PDU B -2
H7XA H 0.2707 0.9467 0.0397 0.123 Uiso 0.50 1 calc PR B -2
H7XB H 0.3494 0.8575 0.0255 0.123 Uiso 0.50 1 calc PR B -2
H7XC H 0.2689 0.9119 -0.0348 0.123 Uiso 0.50 1 calc PR B -2

loop_
_atom_site_aniso_label
_atom_site_aniso_U_11
_atom_site_aniso_U_22
_atom_site_aniso_U_33
_atom_site_aniso_U_23
_atom_site_aniso_U_13
_atom_site_aniso_U_12
Ru1 0.01927(17) 0.01373(16) 0.01368(17) -0.00131(11) 0.00547(12) -0.00163(12)
Br1 0.0314(2) 0.0215(2) 0.0188(2) -0.00550(16) 0.00713(17) -0.00758(17)
P1 0.0208(5) 0.0155(5) 0.0120(5) -0.0007(4) 0.0063(4) -0.0018(4)
S1 0.0218(5) 0.0186(5) 0.0154(5) -0.0001(4) 0.0079(4) -0.0006(4)
N1 0.0209(17) 0.0177(16) 0.0153(17) -0.0028(13) 0.0048(13) -0.0032(13)
O1 0.0257(15) 0.0168(14) 0.0195(15) -0.0013(11) 0.0093(12) -0.0022(12)
O2 0.0230(15) 0.0190(14) 0.0265(16) -0.0046(12) 0.0077(13) -0.0021(12)
C1 0.0157(18) 0.0157(18) 0.019(2) 0.0001(15) 0.0052(15) 0.0001(15)
C2 0.0195(19) 0.021(2) 0.018(2) -0.0055(15) 0.0074(15) -0.0017(16)
C3 0.020(2) 0.032(2) 0.019(2) -0.0033(17) 0.0060(16) -0.0009(18)
C4 0.019(2) 0.036(2) 0.020(2) -0.0087(18) 0.0081(16) -0.0019(18)
C5 0.024(2) 0.028(2) 0.029(2) -0.0138(19) 0.0105(18) -0.0045(18)
C6 0.019(2) 0.024(2) 0.022(2) -0.0066(17) 0.0066(16) -0.0004(16)
C7 0.0145(18) 0.023(2) 0.018(2) -0.0032(15) 0.0061(15) -0.0010(15)
C8 0.025(2) 0.0158(19) 0.020(2) 0.0007(16) 0.0050(16) 0.0006(16)
C9 0.024(2) 0.0164(19) 0.0156(19) 0.0006(15) 0.0025(16) -0.0004(16)
C10 0.029(2) 0.0153(18) 0.017(2) 0.0014(15) 0.0054(16) 0.0014(16)
C11 0.026(2) 0.024(2) 0.023(2) -0.0023(17) 0.0023(18) 0.0011(18)
C12 0.029(2) 0.0182(19) 0.019(2) -0.0074(16) 0.0116(17) -0.0047(17)
C13 0.033(3) 0.022(2) 0.039(3) -0.0048(19) 0.021(2) -0.0073(19)
C1A 0.0192(19) 0.0148(18) 0.0172(19) -0.0025(15) 0.0053(15) -0.0019(15)
C2A 0.0169(19) 0.0184(19) 0.0168(19) 0.0009(15) 0.0043(15) -0.0004(15)
C3A 0.021(2) 0.020(2) 0.018(2) -0.0009(16) 0.0047(15) 0.0006(16)
C4A 0.030(2) 0.0121(18) 0.028(2) -0.0026(16) 0.0012(18) -0.0015(16)
C5A 0.037(3) 0.018(2) 0.026(2) 0.0043(17) 0.0116(19) -0.0050(18)
C6A 0.031(2) 0.0179(19) 0.016(2) 0.0028(15) 0.0072(17) -0.0025(17)
C1B 0.028(2) 0.0137(18) 0.0156(19) -0.0003(14) 0.0105(16) -0.0045(16)
C2B 0.027(2) 0.0159(19) 0.019(2) -0.0017(15) 0.0097(17) -0.0021(16)
C3B 0.035(2) 0.019(2) 0.016(2) -0.0044(15) 0.0088(18) -0.0058(17)
C4B 0.035(3) 0.028(2) 0.021(2) -0.0055(17) 0.0154(19) -0.0099(19)
C5B 0.024(2) 0.030(2) 0.024(2) -0.0058(18) 0.0105(18) -0.0086(18)
C6B 0.025(2) 0.029(2) 0.016(2) -0.0058(16) 0.0076(16) -0.0061(18)
C1C 0.023(2) 0.0155(18) 0.0154(19) -0.0009(14) 0.0110(15) 0.0005(15)
C2C 0.025(2) 0.0180(19) 0.022(2) -0.0030(16) 0.0129(17) -0.0040(16)
C3C 0.038(3) 0.017(2) 0.032(3) -0.0014(17) 0.022(2) -0.0008(18)
C4C 0.043(3) 0.023(2) 0.023(2) 0.0064(17) 0.017(2) 0.005(2)
C5C 0.036(2) 0.025(2) 0.017(2) 0.0059(17) 0.0088(18) 0.0042(19)
C6C 0.029(2) 0.0187(19) 0.0149(19) -0.0001(15) 0.0085(17) 0.0003(17)
C1S 0.074(5) 0.091(5) 0.058(5) 0.022(5) 0.015(4) 0.016(5)
Cl1 0.159(7) 0.105(4) 0.102(5) 0.008(3) 0.043(5) -0.019(4)
Cl2 0.111(5) 0.102(4) 0.155(6) 0.022(4) 0.031(4) 0.012(4)
C1X 0.074(5) 0.091(5) 0.058(5) 0.022(5) 0.015(4) 0.016(5)
C2X 0.061(6) 0.093(7) 0.035(6) 0.021(5) 0.014(5) 0.013(6)
C3X 0.056(6) 0.113(8) 0.038(6) 0.018(6) 0.000(5) 0.036(6)
C4X 0.047(6) 0.099(7) 0.038(6) 0.016(6) -0.017(5) 0.026(6)
C5X 0.044(5) 0.089(7) 0.044(6) 0.006(5) -0.017(5) 0.033(5)
C6X 0.058(6) 0.086(7) 0.056(7) 0.005(6) 0.004(6) 0.013(6)
C7X 0.080(9) 0.095(9) 0.070(9) 0.016(8) 0.008(8) 0.006(8)

loop_
_atom_type_symbol
_atom_type_description
_atom_type_scat_dispersion_real
_atom_type_scat_dispersion_imag
_atom_type_scat_source
C C 0.0033 0.0016 'International Tables Vol C Tables 4.2.6.8 and 6.1.1.4'
H H 0.0000 0.0000 'International Tables Vol C Tables 4.2.6.8 and 6.1.1.4'
N N 0.0061 0.0033 'International Tables Vol C Tables 4.2.6.8 and 6.1.1.4'
P P 0.1023 0.0942 'International Tables Vol C Tables 4.2.6.8 and 6.1.1.4'
S S 0.1246 0.1234 'International Tables Vol C Tables 4.2.6.8 and 6.1.1.4'
Ru Ru -1.2594 0.8363 'International Tables Vol C Tables 4.2.6.8 and 6.1.1.4'
O O 0.0106 0.0060 'International Tables Vol C Tables 4.2.6.8 and 6.1.1.4'
Br Br -0.2901 2.4595 'International Tables Vol C Tables 4.2.6.8 and 6.1.1.4'
Cl Cl 0.1484 0.1585 'International Tables Vol C Tables 4.2.6.8 and 6.1.1.4'

loop_
_geom_angle_atom_site_label_1
_geom_angle_atom_site_label_2
_geom_angle_atom_site_label_3
_geom_angle
C1 Ru1 O1 84.76(14)
C1 Ru1 C9 76.05(16)
O1 Ru1 C9 145.80(13)
C1 Ru1 C10 104.44(16)
O1 Ru1 C10 169.89(14)
C9 Ru1 C10 37.18(15)
C1 Ru1 O2 87.31(14)
O1 Ru1 O2 59.79(11)
C9 Ru1 O2 90.87(13)
C10 Ru1 O2 115.67(14)
C1 Ru1 P1 89.07(11)
O1 Ru1 P1 102.20(8)
C9 Ru1 P1 105.46(11)
C10 Ru1 P1 82.42(12)
O2 Ru1 P1 161.88(9)
C1 Ru1 C12 86.10(14)
O1 Ru1 C12 30.01(13)
C9 Ru1 C12 119.21(15)
C10 Ru1 C12 144.56(16)
O2 Ru1 C12 29.80(13)
P1 Ru1 C12 132.21(11)
C1 Ru1 Br1 168.62(11)
O1 Ru1 Br1 84.24(8)
C9 Ru1 Br1 112.06(11)
C10 Ru1 Br1 86.34(11)
O2 Ru1 Br1 84.65(8)
P1 Ru1 Br1 96.08(3)
C12 Ru1 Br1 82.92(9)
C1A P1 C1C 105.88(19)
C1A P1 C1B 99.93(18)
C1C P1 C1B 101.87(18)
C1A P1 Ru1 114.80(13)
C1C P1 Ru1 109.62(13)
C1B P1 Ru1 122.86(15)
C1 S1 C2 92.09(19)
C1 N1 C7 117.3(3)
C1 N1 C8 115.9(3)
C7 N1 C8 126.6(3)
C12 O1 Ru1 92.1(2)
C12 O2 Ru1 89.5(2)
N1 C1 S1 109.2(3)
N1 C1 Ru1 123.0(3)
S1 C1 Ru1 127.7(2)
C7 C2 C3 120.5(4)
C7 C2 S1 110.3(3)
C3 C2 S1 129.2(3)
C4 C3 C2 117.7(4)
C3 C4 C5 121.3(4)
C6 C5 C4 121.8(4)
C5 C6 C7 116.5(4)
C2 C7 C6 122.2(4)
C2 C7 N1 111.0(3)
C6 C7 N1 126.8(4)
N1 C8 C9 106.1(3)
C10 C9 C11 121.2(4)
C10 C9 C8 119.2(4)
C11 C9 C8 114.2(3)
C10 C9 Ru1 72.1(2)
C11 C9 Ru1 110.7(3)
C8 C9 Ru1 110.1(3)
C9 C10 Ru1 70.7(2)
O2 C12 O1 118.6(4)
O2 C12 C13 120.9(4)
O1 C12 C13 120.5(4)
O2 C12 Ru1 60.7(2)
O1 C12 Ru1 57.9(2)
C13 C12 Ru1 177.4(3)
C2A C1A C6A 117.8(4)
C2A C1A P1 120.9(3)
C6A C1A P1 121.0(3)
C3A C2A C1A 121.3(4)
C4A C3A C2A 120.2(4)
C5A C4A C3A 119.6(4)
C4A C5A C6A 120.6(4)
C5A C6A C1A 120.4(4)
C2B C1B C6B 118.6(4)
C2B C1B P1 122.9(3)
C6B C1B P1 118.2(3)
C1B C2B C3B 120.1(4)
C4B C3B C2B 120.6(4)
C3B C4B C5B 120.1(4)
C4B C5B C6B 119.6(4)
C5B C6B C1B 121.0(4)
C6C C1C C2C 119.2(4)
C6C C1C P1 123.7(3)
C2C C1C P1 117.0(3)
C3C C2C C1C 120.0(4)
C4C C3C C2C 120.7(4)
C3C C4C C5C 119.8(4)
C4C C5C C6C 120.3(4)
C1C C6C C5C 120.0(4)
Cl1 C1S Cl2 108.9(7)
C2X C1X C6X 120.0
C2X C1X C7X 119.2(12)
C6X C1X C7X 120.3(12)
C1X C2X C3X 120.0
C4X C3X C2X 120.0
C5X C4X C3X 120.0
C4X C5X C6X 120.0
C5X C6X C1X 120.0

loop_
_geom_bond_atom_site_label_1
_geom_bond_atom_site_label_2
_geom_bond_distance
Ru1 C1 1.960(4)
Ru1 O1 2.153(3)
Ru1 C9 2.183(4)
Ru1 C10 2.202(4)
Ru1 O2 2.214(3)
Ru1 P1 2.2874(11)
Ru1 C12 2.539(4)
Ru1 Br1 2.6214(6)
P1 C1A 1.831(4)
P1 C1C 1.838(4)
P1 C1B 1.845(4)
S1 C1 1.741(4)
S1 C2 1.751(4)
N1 C1 1.337(5)
N1 C7 1.400(5)
N1 C8 1.472(5)
O1 C12 1.270(5)
O2 C12 1.262(5)
C2 C7 1.389(6)
C2 C3 1.401(6)
C3 C4 1.380(6)
C4 C5 1.397(7)
C5 C6 1.388(6)
C6 C7 1.397(6)
C8 C9 1.528(6)
C9 C10 1.398(6)
C9 C11 1.514(6)
C12 C13 1.498(6)
C1A C2A 1.395(5)
C1A C6A 1.402(5)
C2A C3A 1.382(6)
C3A C4A 1.382(6)
C4A C5A 1.378(6)
C5A C6A 1.390(6)
C1B C2B 1.394(6)
C1B C6B 1.399(6)
C2B C3B 1.399(6)
C3B C4B 1.381(7)
C4B C5B 1.382(7)
C5B C6B 1.397(6)
C1C C6C 1.386(6)
C1C C2C 1.395(5)
C2C C3C 1.390(6)
C3C C4C 1.368(7)
C4C C5C 1.382(7)
C5C C6C 1.397(6)
C1S Cl1 1.775(9)
C1S Cl2 1.775(9)
C1X C2X 1.3900
C1X C6X 1.3900
C1X C7X 1.5204(10)
C2X C3X 1.3900
C3X C4X 1.3900
C4X C5X 1.3900
C5X C6X 1.3900
